data_7200811
loop_
_publ_author_name
'Hao, Hong-Qing'
'Liu, Wen-Ting'
'Tan, Wei'
'Lin, Zhuo-Jia'
'Tong, Ming-Liang'

_publ_section_title
;
 Spontaneous resolution of chiral metal mandelates by stereochemical
 control
;
_journal_issue 6
_journal_name_full CrystEngComm
_journal_page_first 967
_journal_paper_doi 10.1039/b822506k
_journal_volume 11
_journal_year 2009
_chemical_absolute_configuration S
_chemical_formula_sum 'C29 H28 Cu N2 O6'
_chemical_formula_weight 564.07
_chemical_name_systematic
;
?
;
_space_group_IT_number 178
_symmetry_cell_setting hexagonal
_symmetry_space_group_name_Hall 'P 61 2 (0 0 5)'
_symmetry_space_group_name_H-M 'P 61 2 2'
_atom_sites_solution_hydrogens geom
_atom_sites_solution_primary direct
_atom_sites_solution_secondary difmap
_audit_creation_method SHELXL-97
_cell_angle_alpha 90.00
_cell_angle_beta 90.00
_cell_angle_gamma 120.00
_cell_formula_units_Z 6
_cell_length_a 11.5503(2)
_cell_length_b 11.5503(2)
_cell_length_c 32.9751(17)
_cell_measurement_reflns_used 1637
_cell_measurement_temperature 150(2)
_cell_measurement_theta_max 59.98
_cell_measurement_theta_min 4.42
_cell_volume 3809.8(2)
_computing_cell_refinement
;
CrysAlis RED, Oxford Diffraction Ltd.,
Version 1.171.31.7 (release 18-10-2006 CrysAlis171 .NET)
(compiled Oct 18 2006,16:28:17)
;
_computing_data_collection
;
CrysAlis CCD, Oxford Diffraction Ltd.,
Version 1.171.31.7 (release 18-10-2006 CrysAlis171 .NET)
(compiled Oct 18 2006,16:28:17)
;
_computing_data_reduction
;
CrysAlis RED, Oxford Diffraction Ltd.,
Version 1.171.31.7 (release 18-10-2006 CrysAlis171 .NET)
(compiled Oct 18 2006,16:28:17)
;
_computing_structure_refinement 'SHELXL-97 (Sheldrick, 1997)'
_computing_structure_solution 'SHELXS-97 (Sheldrick, 1990)'
_diffrn_ambient_temperature 150(2)
_diffrn_measured_fraction_theta_full 0.904
_diffrn_measured_fraction_theta_max 0.904
_diffrn_measurement_device_type 'Gemini S Ultra'
_diffrn_measurement_method '\w and \p scan'
_diffrn_radiation_monochromator mirror
_diffrn_radiation_source 'Ultra (Cu) X-ray Source'
_diffrn_radiation_type CuK\a
_diffrn_radiation_wavelength 1.54178
_diffrn_reflns_av_R_equivalents 0.0312
_diffrn_reflns_av_sigmaI/netI 0.0218
_diffrn_reflns_limit_h_max 12
_diffrn_reflns_limit_h_min -12
_diffrn_reflns_limit_k_max 12
_diffrn_reflns_limit_k_min -12
_diffrn_reflns_limit_l_max 32
_diffrn_reflns_limit_l_min -29
_diffrn_reflns_number 12977
_diffrn_reflns_theta_full 59.98
_diffrn_reflns_theta_max 59.98
_diffrn_reflns_theta_min 4.42
_exptl_absorpt_coefficient_mu 1.617
_exptl_absorpt_correction_T_max 0.8952
_exptl_absorpt_correction_T_min 0.6976
_exptl_absorpt_correction_type multi-scan
_exptl_absorpt_process_details
;
CrysAlis RED, Oxford Diffraction Ltd.,
Version 1.171.32.29 (release 10-06-2008 CrysAlis171 .NET)
(compiled Jun 10 2008,16:49:55)
Empirical absorption correction using spherical harmonics,
implemented in SCALE3 ABSPACK scaling algorithm.
;
_exptl_crystal_colour green
_exptl_crystal_density_diffrn 1.475
_exptl_crystal_density_method 'not measured'
_exptl_crystal_description block
_exptl_crystal_F_000 1758
_exptl_crystal_size_max 0.24
_exptl_crystal_size_mid 0.15
_exptl_crystal_size_min 0.07
_refine_diff_density_max 0.140
_refine_diff_density_min -0.435
_refine_diff_density_rms 0.054
_refine_ls_abs_structure_details 'Flack H D (1983), Acta Cryst. A39, 876-881'
_refine_ls_abs_structure_Flack -0.02(6)
_refine_ls_extinction_method none
_refine_ls_goodness_of_fit_ref 1.079
_refine_ls_hydrogen_treatment mixed
_refine_ls_matrix_type full
_refine_ls_number_parameters 245
_refine_ls_number_reflns 1727
_refine_ls_number_restraints 122
_refine_ls_restrained_S_all 1.368
_refine_ls_R_factor_all 0.0377
_refine_ls_R_factor_gt 0.0320
_refine_ls_shift/su_max 0.000
_refine_ls_shift/su_mean 0.000
_refine_ls_structure_factor_coef Fsqd
_refine_ls_weighting_details 'calc w=1/[\s^2^(Fo^2^)+(0.0637P)^2^+0.1548P] where P=(Fo^2^+2Fc^2^)/3'
_refine_ls_weighting_scheme calc
_refine_ls_wR_factor_gt 0.0864
_refine_ls_wR_factor_ref 0.0891
_reflns_number_gt 1547
_reflns_number_total 1727
_reflns_threshold_expression >2sigma(I)
_cod_data_source_file b822506k.txt
_cod_data_source_block complex1S
_cod_original_sg_symbol_H-M P6(1)22
_cod_database_code 7200811

loop_
_symmetry_equiv_pos_as_xyz
'x, y, z'
'-y, x-y, z+1/3'
'-x+y, -x, z+2/3'
'-x, -y, z+1/2'
'y, -x+y, z+5/6'
'x-y, x, z+1/6'
'y, x, -z+1/3'
'x-y, -y, -z'
'-x, -x+y, -z+2/3'
'-y, -x, -z+5/6'
'-x+y, y, -z+1/2'
'x, x-y, -z+1/6'

loop_
_atom_site_label
_atom_site_type_symbol
_atom_site_fract_x
_atom_site_fract_y
_atom_site_fract_z
_atom_site_U_iso_or_equiv
_atom_site_adp_type
_atom_site_occupancy
_atom_site_symmetry_multiplicity
_atom_site_calc_flag
_atom_site_refinement_flags
_atom_site_disorder_assembly
_atom_site_disorder_group
Cu1 Cu 0.25399(7) 0.12700(3) 0.0833 0.0430(3) Uani 1 2 d SD . .
O1 O 0.1068(2) -0.0802(2) 0.08232(9) 0.0354(6) Uani 1 1 d D . .
H1O H 0.047(4) -0.111(4) 0.0642(11) 0.059(15) Uiso 1 1 d D . .
O2 O 0.2353(2) 0.0825(2) 0.14186(8) 0.0364(7) Uani 1 1 d . . .
O3 O 0.1129(3) -0.0649(3) 0.18960(10) 0.0413(7) Uani 1 1 d . . .
C1 C 0.0404(4) -0.2680(4) 0.12771(12) 0.0353(10) Uani 1 1 d D . .
C2 C -0.0835(5) -0.3813(4) 0.13080(16) 0.0553(14) Uani 1 1 d DU . .
H2 H -0.1622 -0.3748 0.1297 0.066 Uiso 1 1 calc R . .
C3 C -0.0928(7) -0.5066(4) 0.13560(17) 0.0784(19) Uani 1 1 d DU . .
H3 H -0.1785 -0.5840 0.1381 0.094 Uiso 1 1 calc R . .
C4 C 0.0137(9) -0.5193(6) 0.13668(18) 0.087(2) Uani 1 1 d DU . .
H4 H 0.0048 -0.6053 0.1395 0.104 Uiso 1 1 calc R . .
C5 C 0.1377(7) -0.4081(7) 0.13369(19) 0.090(2) Uani 1 1 d DU . .
H5 H 0.2149 -0.4171 0.1349 0.108 Uiso 1 1 calc R . .
C6 C 0.1521(5) -0.2806(5) 0.12880(16) 0.0576(14) Uani 1 1 d DU . .
H6 H 0.2385 -0.2039 0.1263 0.069 Uiso 1 1 calc R . .
C7 C 0.0526(3) -0.1320(3) 0.12142(12) 0.0273(9) Uani 1 1 d . . .
H7 H -0.0389 -0.1431 0.1230 0.033 Uiso 1 1 calc R . .
C8 C 0.1412(3) -0.0299(3) 0.15392(14) 0.0296(10) Uani 1 1 d . . .
N1 N 0.3972(7) 0.0367(9) 0.0711(4) 0.032(3) Uani 0.50 1 d PDU . 1
C9 C 0.3660(9) -0.0670(10) 0.0454(3) 0.035(3) Uani 0.50 1 d PDU . 1
H9 H 0.2837 -0.1038 0.0311 0.042 Uiso 0.50 1 calc PR . 1
C10 C 0.4449(9) -0.1210(9) 0.0388(3) 0.041(2) Uani 0.50 1 d PD . 1
H10 H 0.4171 -0.1939 0.0206 0.049 Uiso 0.50 1 calc PR . 1
C11 C 0.5665(7) -0.0697(8) 0.0589(3) 0.0278(19) Uani 0.50 1 d PDU . 1
C12 C 0.5996(11) 0.0309(13) 0.0862(4) 0.033(3) Uani 0.50 1 d PDU . 1
H12 H 0.6799 0.0652 0.1015 0.040 Uiso 0.50 1 calc PR . 1
C13 C 0.5158(10) 0.0820(9) 0.0915(3) 0.038(2) Uani 0.50 1 d PD . 1
H13 H 0.5413 0.1528 0.1104 0.046 Uiso 0.50 1 calc PR . 1
C14 C 0.6589(7) -0.1258(8) 0.0487(3) 0.035(2) Uani 0.50 1 d P . 1
H14A H 0.6033 -0.2180 0.0383 0.041 Uiso 0.50 1 calc PR . 1
H14B H 0.7197 -0.0714 0.0266 0.041 Uiso 0.50 1 calc PR . 1
C15 C 0.7421(9) -0.1289(5) 0.0833 0.038(3) Uani 0.50 2 d SP . 1
H15 H 0.8040 -0.0388 0.0942 0.045 Uiso 0.50 1 d PR . 1
N1' N 0.4049(8) 0.0987(7) 0.0761(3) 0.034(2) Uani 0.50 1 d PD . 2
C9' C 0.3809(9) 0.0000(12) 0.0498(4) 0.028(3) Uani 0.50 1 d PDU . 2
H9' H 0.3032 -0.0368 0.0332 0.034 Uiso 0.50 1 calc PR . 2
C10' C 0.4688(10) -0.0479(9) 0.0468(3) 0.039(2) Uani 0.50 1 d PD . 2
H10' H 0.4537 -0.1150 0.0275 0.047 Uiso 0.50 1 calc PR . 2
C11' C 0.5796(11) 0.0028(13) 0.0723(4) 0.032(3) Uani 0.50 1 d PDU . 2
C12' C 0.5991(9) 0.1017(9) 0.0995(3) 0.039(2) Uani 0.50 1 d PD . 2
H12' H 0.6745 0.1391 0.1170 0.047 Uiso 0.50 1 calc PR . 2
C13' C 0.5076(8) 0.1461(8) 0.1009(3) 0.038(2) Uani 0.50 1 d PD . 2
H13' H 0.5194 0.2121 0.1203 0.045 Uiso 0.50 1 calc PR . 2
C14' C 0.6665(8) -0.0608(8) 0.0727(3) 0.043(2) Uani 0.50 1 d P . 2
H14C H 0.7392 -0.0147 0.0927 0.051 Uiso 0.50 1 calc PR . 2
H14D H 0.7077 -0.0508 0.0456 0.051 Uiso 0.50 1 calc PR . 2
C15' C 0.5843(11) -0.2078(5) 0.0833 0.041(3) Uani 0.50 2 d SP . 2
H15' H 0.5258 -0.2558 0.0600 0.049 Uiso 0.50 1 d PR . 2

loop_
_atom_site_aniso_label
_atom_site_aniso_U_11
_atom_site_aniso_U_22
_atom_site_aniso_U_33
_atom_site_aniso_U_23
_atom_site_aniso_U_13
_atom_site_aniso_U_12
Cu1 0.0258(4) 0.0674(5) 0.0220(6) -0.0015(4) 0.000 0.01290(19)
O1 0.0481(15) 0.0371(14) 0.019(2) -0.0054(13) -0.0120(14) 0.0198(12)
O2 0.0343(13) 0.0431(15) 0.020(2) -0.0067(11) -0.0023(11) 0.0108(12)
O3 0.0541(16) 0.0449(15) 0.015(2) -0.0026(13) -0.0020(13) 0.0172(13)
C1 0.059(3) 0.040(2) 0.017(3) -0.0038(17) -0.0031(19) 0.032(2)
C2 0.069(3) 0.031(2) 0.059(4) -0.008(2) -0.010(2) 0.019(2)
C3 0.134(5) 0.039(3) 0.051(4) -0.004(2) -0.010(4) 0.036(3)
C4 0.188(7) 0.077(4) 0.034(4) 0.001(3) -0.001(4) 0.096(5)
C5 0.156(6) 0.125(5) 0.060(5) 0.006(4) 0.001(4) 0.124(5)
C6 0.083(3) 0.079(3) 0.044(4) 0.007(2) 0.002(3) 0.065(3)
C7 0.0337(17) 0.0345(19) 0.018(3) -0.0016(16) -0.0055(16) 0.0199(15)
C8 0.0332(19) 0.0357(19) 0.022(3) -0.0075(17) -0.0064(18) 0.0186(17)
N1 0.038(4) 0.017(5) 0.029(7) -0.013(6) -0.008(4) 0.005(4)
C9 0.039(5) 0.035(5) 0.027(6) -0.011(5) -0.003(4) 0.015(5)
C10 0.042(5) 0.031(5) 0.032(7) -0.011(4) 0.001(4) 0.006(5)
C11 0.031(4) 0.031(4) 0.013(6) 0.013(4) 0.002(3) 0.009(3)
C12 0.039(5) 0.034(6) 0.027(6) -0.006(5) -0.010(4) 0.018(4)
C13 0.053(6) 0.029(5) 0.027(7) -0.008(4) -0.010(5) 0.015(5)
C14 0.050(5) 0.031(4) 0.023(7) 0.000(4) 0.011(4) 0.021(4)
C15 0.027(5) 0.041(4) 0.040(8) -0.015(5) 0.000 0.014(2)
N1' 0.049(4) 0.023(4) 0.026(6) -0.005(5) -0.007(3) 0.014(4)
C9' 0.036(5) 0.029(6) 0.031(7) -0.011(6) -0.004(4) 0.024(5)
C10' 0.045(6) 0.037(5) 0.029(7) 0.001(5) 0.001(5) 0.016(5)
C11' 0.038(5) 0.027(5) 0.028(6) 0.003(5) -0.001(4) 0.013(4)
C12' 0.039(5) 0.035(6) 0.032(7) 0.001(4) -0.005(4) 0.010(5)
C13' 0.047(5) 0.031(5) 0.031(7) -0.008(4) -0.017(4) 0.016(5)
C14' 0.036(4) 0.032(4) 0.056(8) 0.001(4) 0.003(4) 0.014(3)
C15' 0.040(6) 0.038(4) 0.045(9) 0.003(5) 0.000 0.020(3)

loop_
_atom_type_symbol
_atom_type_description
_atom_type_scat_dispersion_real
_atom_type_scat_dispersion_imag
_atom_type_scat_source
C C 0.0181 0.0091 'International Tables Vol C Tables 4.2.6.8 and 6.1.1.4'
H H 0.0000 0.0000 'International Tables Vol C Tables 4.2.6.8 and 6.1.1.4'
N N 0.0311 0.0180 'International Tables Vol C Tables 4.2.6.8 and 6.1.1.4'
O O 0.0492 0.0322 'International Tables Vol C Tables 4.2.6.8 and 6.1.1.4'
Cu Cu -1.9646 0.5888 'International Tables Vol C Tables 4.2.6.8 and 6.1.1.4'

loop_
_geom_angle_atom_site_label_1
_geom_angle_atom_site_label_2
_geom_angle_atom_site_label_3
_geom_angle
_geom_angle_site_symmetry_1
_geom_angle_site_symmetry_3
_geom_angle_publ_flag
N1' Cu1 N1' 77.9(4) . 12 ?
N1' Cu1 O2 94.6(3) . 12 ?
N1' Cu1 O2 93.8(3) 12 12 ?
N1' Cu1 O2 93.8(3) . . ?
N1' Cu1 O2 94.6(3) 12 . ?
O2 Cu1 O2 169.17(14) 12 . ?
N1' Cu1 O1 95.1(2) . . ?
N1' Cu1 O1 170.0(3) 12 . ?
O2 Cu1 O1 93.89(11) 12 . ?
O2 Cu1 O1 78.58(11) . . ?
N1' Cu1 O1 170.0(3) . 12 ?
N1' Cu1 O1 95.1(2) 12 12 ?
O2 Cu1 O1 78.58(11) 12 12 ?
O2 Cu1 O1 93.89(11) . 12 ?
O1 Cu1 O1 92.71(13) . 12 ?
N1' Cu1 N1 14.2(2) . . ?
N1' Cu1 N1 92.1(3) 12 . ?
O2 Cu1 N1 93.0(3) 12 . ?
O2 Cu1 N1 93.5(3) . . ?
O1 Cu1 N1 81.1(2) . . ?
O1 Cu1 N1 169.2(3) 12 . ?
N1' Cu1 N1 92.1(3) . 12 ?
N1' Cu1 N1 14.2(2) 12 12 ?
O2 Cu1 N1 93.5(3) 12 12 ?
O2 Cu1 N1 93.0(3) . 12 ?
O1 Cu1 N1 169.2(3) . 12 ?
O1 Cu1 N1 81.1(2) 12 12 ?
N1 Cu1 N1 106.3(4) . 12 ?
C7 O1 Cu1 113.1(2) . . ?
C7 O1 H1O 111(3) . . ?
Cu1 O1 H1O 120(3) . . ?
C8 O2 Cu1 119.8(3) . . ?
C6 C1 C2 119.0(4) . . ?
C6 C1 C7 120.5(4) . . ?
C2 C1 C7 120.4(3) . . ?
C1 C2 C3 119.6(4) . . ?
C1 C2 H2 120.2 . . ?
C3 C2 H2 120.2 . . ?
C4 C3 C2 121.8(5) . . ?
C4 C3 H3 119.1 . . ?
C2 C3 H3 119.1 . . ?
C3 C4 C5 119.5(5) . . ?
C3 C4 H4 120.2 . . ?
C5 C4 H4 120.2 . . ?
C4 C5 C6 120.8(5) . . ?
C4 C5 H5 119.6 . . ?
C6 C5 H5 119.6 . . ?
C1 C6 C5 119.3(5) . . ?
C1 C6 H6 120.4 . . ?
C5 C6 H6 120.4 . . ?
O1 C7 C1 110.5(3) . . ?
O1 C7 C8 108.8(3) . . ?
C1 C7 C8 112.2(3) . . ?
O1 C7 H7 108.4 . . ?
C1 C7 H7 108.4 . . ?
C8 C7 H7 108.4 . . ?
O3 C8 O2 125.7(4) . . ?
O3 C8 C7 116.5(3) . . ?
O2 C8 C7 117.8(4) . . ?
C9 N1 C13 114.5(8) . . ?
C9 N1 Cu1 123.5(7) . . ?
C13 N1 Cu1 121.8(6) . . ?
C10 C9 N1 124.2(8) . . ?
C10 C9 H9 117.9 . . ?
N1 C9 H9 117.9 . . ?
C9 C10 C11 119.8(7) . . ?
C9 C10 H10 120.1 . . ?
C11 C10 H10 120.1 . . ?
C12 C11 C10 118.1(8) . . ?
C12 C11 C14 123.0(8) . . ?
C10 C11 C14 118.9(8) . . ?
C11 C12 C13 119.4(8) . . ?
C11 C12 H12 120.3 . . ?
C13 C12 H12 120.3 . . ?
N1 C13 C12 123.9(8) . . ?
N1 C13 H13 118.1 . . ?
C12 C13 H13 118.1 . . ?
C15 C14 C11 115.5(7) . . ?
C15 C14 H14A 108.4 . . ?
C11 C14 H14A 108.4 . . ?
C15 C14 H14B 108.4 . . ?
C11 C14 H14B 108.4 . . ?
H14A C14 H14B 107.5 . . ?
C14 C15 C14 112.8(8) . 12_545 ?
C14 C15 H15 112.6 . . ?
C14 C15 H15 108.0 12_545 . ?
C13' N1' C9' 120.9(7) . . ?
C13' N1' Cu1 123.6(7) . . ?
C9' N1' Cu1 113.5(6) . . ?
N1' C9' C10' 120.2(8) . . ?
N1' C9' H9' 119.9 . . ?
C10' C9' H9' 119.9 . . ?
C9' C10' C11' 119.6(8) . . ?
C9' C10' H10' 120.2 . . ?
C11' C10' H10' 120.2 . . ?
C12' C11' C10' 118.4(8) . . ?
C12' C11' C14' 121.7(11) . . ?
C10' C11' C14' 119.6(10) . . ?
C11' C12' C13' 119.3(8) . . ?
C11' C12' H12' 120.3 . . ?
C13' C12' H12' 120.3 . . ?
N1' C13' C12' 121.4(8) . . ?
N1' C13' H13' 119.3 . . ?
C12' C13' H13' 119.3 . . ?
C11' C14' C15' 110.5(8) . . ?
C11' C14' H14C 109.5 . . ?
C15' C14' H14C 109.5 . . ?
C11' C14' H14D 109.5 . . ?
C15' C14' H14D 109.5 . . ?
H14C C14' H14D 108.1 . . ?
C14' C15' C14' 114.4(10) 12_545 . ?
C14' C15' H15' 109.0 12_545 . ?
C14' C15' H15' 108.5 . . ?

loop_
_geom_bond_atom_site_label_1
_geom_bond_atom_site_label_2
_geom_bond_distance
_geom_bond_site_symmetry_2
_geom_bond_publ_flag
Cu1 N1' 1.942(7) . ?
Cu1 N1' 1.942(7) 12 ?
Cu1 O2 1.981(3) 12 ?
Cu1 O2 1.981(3) . ?
Cu1 O1 2.133(3) . ?
Cu1 O1 2.133(3) 12 ?
Cu1 N1 2.390(8) . ?
Cu1 N1 2.390(8) 12 ?
O1 C7 1.428(5) . ?
O1 H1O 0.849(13) . ?
O2 C8 1.270(5) . ?
O3 C8 1.234(5) . ?
C1 C6 1.368(6) . ?
C1 C2 1.378(6) . ?
C1 C7 1.520(5) . ?
C2 C3 1.405(6) . ?
C2 H2 0.9500 . ?
C3 C4 1.310(8) . ?
C3 H3 0.9500 . ?
C4 C5 1.368(9) . ?
C4 H4 0.9500 . ?
C5 C6 1.407(7) . ?
C5 H5 0.9500 . ?
C6 H6 0.9500 . ?
C7 C8 1.543(5) . ?
C7 H7 1.0000 . ?
N1 C9 1.361(11) . ?
N1 C13 1.373(13) . ?
C9 C10 1.355(14) . ?
C9 H9 0.9500 . ?
C10 C11 1.389(12) . ?
C10 H10 0.9500 . ?
C11 C12 1.365(15) . ?
C11 C14 1.537(11) . ?
C12 C13 1.374(16) . ?
C12 H12 0.9500 . ?
C13 H13 0.9500 . ?
C14 C15 1.504(10) . ?
C14 H14A 0.9900 . ?
C14 H14B 0.9900 . ?
C15 C14 1.504(10) 12_545 ?
C15 H15 0.9893 . ?
N1' C13' 1.314(12) . ?
N1' C9' 1.347(13) . ?
C9' C10' 1.381(13) . ?
C9' H9' 0.9500 . ?
C10' C11' 1.393(16) . ?
C10' H10' 0.9500 . ?
C11' C12' 1.378(15) . ?
C11' C14' 1.511(14) . ?
C12' C13' 1.387(13) . ?
C12' H12' 0.9500 . ?
C13' H13' 0.9500 . ?
C14' C15' 1.516(10) . ?
C14' H14C 0.9900 . ?
C14' H14D 0.9900 . ?
C15' C14' 1.516(10) 12_545 ?
C15' H15' 0.9898 . ?

loop_
_geom_hbond_atom_site_label_D
_geom_hbond_atom_site_label_H
_geom_hbond_atom_site_label_A
_geom_hbond_distance_DH
_geom_hbond_distance_HA
_geom_hbond_distance_DA
_geom_hbond_angle_DHA
_geom_hbond_site_symmetry_A
O1 H1O O3 0.849(13) 1.763(15) 2.608(4) 173(5) 5_554

loop_
_geom_torsion_atom_site_label_1
_geom_torsion_atom_site_label_2
_geom_torsion_atom_site_label_3
_geom_torsion_atom_site_label_4
_geom_torsion
_geom_torsion_site_symmetry_1
_geom_torsion_site_symmetry_2
_geom_torsion_site_symmetry_3
_geom_torsion_site_symmetry_4
_geom_torsion_publ_flag
N1' Cu1 O1 C7 105.7(4) . . . . ?
N1' Cu1 O1 C7 60.5(17) 12 . . . ?
O2 Cu1 O1 C7 -159.3(2) 12 . . . ?
O2 Cu1 O1 C7 12.8(2) . . . . ?
O1 Cu1 O1 C7 -80.6(2) 12 . . . ?
N1 Cu1 O1 C7 108.3(4) . . . . ?
N1 Cu1 O1 C7 -26.2(15) 12 . . . ?
N1' Cu1 O2 C8 -104.4(3) . . . . ?
N1' Cu1 O2 C8 177.4(3) 12 . . . ?
O2 Cu1 O2 C8 36.6(2) 12 . . . ?
O1 Cu1 O2 C8 -9.9(2) . . . . ?
O1 Cu1 O2 C8 82.0(2) 12 . . . ?
N1 Cu1 O2 C8 -90.1(3) . . . . ?
N1 Cu1 O2 C8 163.3(3) 12 . . . ?
C6 C1 C2 C3 1.0(7) . . . . ?
C7 C1 C2 C3 178.4(4) . . . . ?
C1 C2 C3 C4 -1.0(9) . . . . ?
C2 C3 C4 C5 1.0(10) . . . . ?
C3 C4 C5 C6 -1.1(10) . . . . ?
C2 C1 C6 C5 -1.0(7) . . . . ?
C7 C1 C6 C5 -178.5(5) . . . . ?
C4 C5 C6 C1 1.1(9) . . . . ?
Cu1 O1 C7 C1 -137.0(2) . . . . ?
Cu1 O1 C7 C8 -13.3(3) . . . . ?
C6 C1 C7 O1 64.3(5) . . . . ?
C2 C1 C7 O1 -113.1(4) . . . . ?
C6 C1 C7 C8 -57.4(5) . . . . ?
C2 C1 C7 C8 125.2(4) . . . . ?
Cu1 O2 C8 O3 -173.9(3) . . . . ?
Cu1 O2 C8 C7 5.2(4) . . . . ?
O1 C7 C8 O3 -174.7(3) . . . . ?
C1 C7 C8 O3 -52.0(4) . . . . ?
O1 C7 C8 O2 6.1(4) . . . . ?
C1 C7 C8 O2 128.7(3) . . . . ?
N1' Cu1 N1 C9 -150(3) . . . . ?
N1' Cu1 N1 C9 -146.6(8) 12 . . . ?
O2 Cu1 N1 C9 -52.7(9) 12 . . . ?
O2 Cu1 N1 C9 118.7(9) . . . . ?
O1 Cu1 N1 C9 40.8(9) . . . . ?
O1 Cu1 N1 C9 -14(2) 12 . . . ?
N1 Cu1 N1 C9 -147.2(11) 12 . . . ?
N1' Cu1 N1 C13 34.0(16) . . . . ?
N1' Cu1 N1 C13 37.0(11) 12 . . . ?
O2 Cu1 N1 C13 130.9(9) 12 . . . ?
O2 Cu1 N1 C13 -57.8(9) . . . . ?
O1 Cu1 N1 C13 -135.6(9) . . . . ?
O1 Cu1 N1 C13 169.1(9) 12 . . . ?
N1 Cu1 N1 C13 36.4(7) 12 . . . ?
C13 N1 C9 C10 -1.8(16) . . . . ?
Cu1 N1 C9 C10 -178.5(8) . . . . ?
N1 C9 C10 C11 -0.4(16) . . . . ?
C9 C10 C11 C12 2.9(14) . . . . ?
C9 C10 C11 C14 -175.6(8) . . . . ?
C10 C11 C12 C13 -3.1(16) . . . . ?
C14 C11 C12 C13 175.3(9) . . . . ?
C9 N1 C13 C12 1.6(16) . . . . ?
Cu1 N1 C13 C12 178.3(9) . . . . ?
C11 C12 C13 N1 0.9(17) . . . . ?
C12 C11 C14 C15 34.2(12) . . . . ?
C10 C11 C14 C15 -147.3(7) . . . . ?
C11 C14 C15 C14 61.2(5) . . . 12_545 ?
N1' Cu1 N1' C13' 47.8(6) 12 . . . ?
O2 Cu1 N1' C13' 140.8(8) 12 . . . ?
O2 Cu1 N1' C13' -46.1(8) . . . . ?
O1 Cu1 N1' C13' -124.9(8) . . . . ?
O1 Cu1 N1' C13' 94(2) 12 . . . ?
N1 Cu1 N1' C13' -135(3) . . . . ?
N1 Cu1 N1' C13' 47.1(9) 12 . . . ?
N1' Cu1 N1' C9' -147.9(9) 12 . . . ?
O2 Cu1 N1' C9' -55.0(7) 12 . . . ?
O2 Cu1 N1' C9' 118.2(7) . . . . ?
O1 Cu1 N1' C9' 39.3(7) . . . . ?
O1 Cu1 N1' C9' -101.6(18) 12 . . . ?
N1 Cu1 N1' C9' 29(2) . . . . ?
N1 Cu1 N1' C9' -148.7(8) 12 . . . ?
C13' N1' C9' C10' -3.8(16) . . . . ?
Cu1 N1' C9' C10' -168.5(9) . . . . ?
N1' C9' C10' C11' 2.5(17) . . . . ?
C9' C10' C11' C12' -1.1(16) . . . . ?
C9' C10' C11' C14' 172.6(10) . . . . ?
C10' C11' C12' C13' 0.9(15) . . . . ?
C14' C11' C12' C13' -172.7(9) . . . . ?
C9' N1' C13' C12' 3.6(15) . . . . ?
Cu1 N1' C13' C12' 166.8(7) . . . . ?
C11' C12' C13' N1' -2.1(14) . . . . ?
C12' C11' C14' C15' 115.7(11) . . . . ?
C10' C11' C14' C15' -57.9(13) . . . . ?
C11' C14' C15' C14' -166.5(10) . . . 12_545 ?
